data_7211928
loop_
_publ_author_name
'Callear, Samantha K.'
'Hursthouse, Michael B.'
'Threlfall, Terence L.'

_publ_section_title
;
 A systematic study of the crystallisation products of a series of
 dicarboxylic acids with imidazole derivatives
;
_journal_issue 3
_journal_name_full CrystEngComm
_journal_page_first 898
_journal_paper_doi 10.1039/b917191f
_journal_volume 12
_journal_year 2010
_chemical_formula_sum 'C30 H50 N4 O12'
_chemical_formula_weight 658.74
_chemical_name_common 'Suberic acid & imidazole'
_chemical_name_systematic
;
Suberic acid & imidazole
;
_space_group_IT_number 2
_symmetry_cell_setting triclinic
_symmetry_space_group_name_Hall '-P 1'
_symmetry_space_group_name_H-M 'P -1'
_atom_sites_solution_hydrogens geom
_atom_sites_solution_primary direct
_atom_sites_solution_secondary difmap
_audit_creation_method SHELXL-97
_cell_angle_alpha 81.721(2)
_cell_angle_beta 81.814(2)
_cell_angle_gamma 77.987(2)
_cell_formula_units_Z 2
_cell_length_a 8.7148(3)
_cell_length_b 11.4826(3)
_cell_length_c 16.9691(5)
_cell_measurement_reflns_used 7364
_cell_measurement_temperature 120(2)
_cell_measurement_theta_max 27.48
_cell_measurement_theta_min 2.91
_cell_volume 1632.45(9)
_computing_cell_refinement 'DENZO (Otwinowski & Minor, 1997) & COLLECT (Hooft, R.W.W., 1998)'
_computing_data_collection 'COLLECT (Hooft, R.W.W., 1998)'
_computing_data_reduction 'DENZO (Otwinowski & Minor, 1997) & COLLECT (Hooft, R.W.W., 1998)'
_computing_structure_refinement 'SHELXL-97 (Sheldrick, 1997)'
_diffrn_ambient_temperature 120(2)
_diffrn_detector_area_resol_mean 9.091
_diffrn_measured_fraction_theta_full 0.997
_diffrn_measured_fraction_theta_max 0.997
_diffrn_measurement_device_type 'Bruker-Nonius 95mm CCD camera on \k-goniostat'
_diffrn_measurement_method '\f & \w scans'
_diffrn_radiation_monochromator '10cm confocal mirrors'
_diffrn_radiation_source 'Bruker-Nonius FR591 rotating anode'
_diffrn_radiation_type MoK\a
_diffrn_radiation_wavelength 0.71073
_diffrn_reflns_av_R_equivalents 0.0664
_diffrn_reflns_av_sigmaI/netI 0.0619
_diffrn_reflns_limit_h_max 11
_diffrn_reflns_limit_h_min -11
_diffrn_reflns_limit_k_max 14
_diffrn_reflns_limit_k_min -14
_diffrn_reflns_limit_l_max 22
_diffrn_reflns_limit_l_min -21
_diffrn_reflns_number 34067
_diffrn_reflns_theta_full 27.48
_diffrn_reflns_theta_max 27.48
_diffrn_reflns_theta_min 3.18
_exptl_absorpt_coefficient_mu 0.103
_exptl_absorpt_correction_T_max 0.9918
_exptl_absorpt_correction_T_min 0.9897
_exptl_absorpt_correction_type multi-scan
_exptl_absorpt_process_details 'SADABS V2.10 (Sheldrick, G.M., 2003)'
_exptl_crystal_colour colourless
_exptl_crystal_density_diffrn 1.340
_exptl_crystal_density_method 'not measured'
_exptl_crystal_description block
_exptl_crystal_F_000 708
_exptl_crystal_size_max 0.10
_exptl_crystal_size_mid 0.10
_exptl_crystal_size_min 0.08
_refine_diff_density_max 0.309
_refine_diff_density_min -0.302
_refine_diff_density_rms 0.057
_refine_ls_extinction_method none
_refine_ls_goodness_of_fit_ref 1.032
_refine_ls_hydrogen_treatment constr
_refine_ls_matrix_type full
_refine_ls_number_parameters 426
_refine_ls_number_reflns 7472
_refine_ls_number_restraints 0
_refine_ls_restrained_S_all 1.032
_refine_ls_R_factor_all 0.0908
_refine_ls_R_factor_gt 0.0523
_refine_ls_shift/su_max 0.001
_refine_ls_shift/su_mean 0.000
_refine_ls_structure_factor_coef Fsqd
_refine_ls_weighting_details 'calc w=1/[\s^2^(Fo^2^)+(0.0592P)^2^+0.5404P] where P=(Fo^2^+2Fc^2^)/3'
_refine_ls_weighting_scheme calc
_refine_ls_wR_factor_gt 0.1232
_refine_ls_wR_factor_ref 0.1421
_reflns_number_gt 4927
_reflns_number_total 7472
_reflns_threshold_expression >2sigma(I)
_cod_data_source_file b917191f.txt
_cod_data_source_block 1
_cod_original_sg_symbol_H-M P-1
_cod_database_code 7211928

loop_
_symmetry_equiv_pos_as_xyz
'x, y, z'
'-x, -y, -z'

loop_
_atom_site_label
_atom_site_type_symbol
_atom_site_fract_x
_atom_site_fract_y
_atom_site_fract_z
_atom_site_U_iso_or_equiv
_atom_site_adp_type
_atom_site_occupancy
_atom_site_symmetry_multiplicity
_atom_site_calc_flag
_atom_site_refinement_flags
C1 C 0.0222(2) -0.08232(15) 0.42213(10) 0.0173(4) Uani 1 1 d .
C2 C 0.1073(2) 0.00059(15) 0.36287(11) 0.0189(4) Uani 1 1 d .
H2A H 0.1594 -0.0432 0.3170 0.023 Uiso 1 1 calc R
H2B H 0.1914 0.0210 0.3889 0.023 Uiso 1 1 calc R
C3 C 0.0045(2) 0.11631(15) 0.33064(11) 0.0198(4) Uani 1 1 d .
H3A H -0.0406 0.1646 0.3752 0.024 Uiso 1 1 calc R
H3B H -0.0840 0.0974 0.3074 0.024 Uiso 1 1 calc R
C4 C 0.0996(2) 0.18935(16) 0.26645(11) 0.0208(4) Uani 1 1 d .
H4A H 0.1822 0.2139 0.2913 0.025 Uiso 1 1 calc R
H4B H 0.1531 0.1378 0.2247 0.025 Uiso 1 1 calc R
C5 C -0.0018(2) 0.30088(15) 0.22685(11) 0.0192(4) Uani 1 1 d .
H5A H -0.0593 0.3504 0.2689 0.023 Uiso 1 1 calc R
H5B H -0.0813 0.2760 0.1999 0.023 Uiso 1 1 calc R
C6 C 0.0930(2) 0.37729(15) 0.16545(11) 0.0195(4) Uani 1 1 d .
H6A H 0.1711 0.4040 0.1923 0.023 Uiso 1 1 calc R
H6B H 0.1516 0.3280 0.1235 0.023 Uiso 1 1 calc R
C7 C -0.0127(2) 0.48660(15) 0.12636(10) 0.0173(4) Uani 1 1 d .
H7A H -0.0838 0.4583 0.0959 0.021 Uiso 1 1 calc R
H7B H -0.0797 0.5296 0.1694 0.021 Uiso 1 1 calc R
C8 C 0.0706(2) 0.57558(15) 0.07016(10) 0.0160(4) Uani 1 1 d .
O1A O -0.11571(15) -0.05885(11) 0.44900(8) 0.0238(3) Uani 1 1 d .
O1B O 0.11728(14) -0.18611(11) 0.44107(8) 0.0222(3) Uani 1 1 d .
H1 H 0.0655 -0.2324 0.4713 0.047(7) Uiso 1 1 calc R
O8A O -0.01886(14) 0.66707(11) 0.03765(8) 0.0224(3) Uani 1 1 d .
O8B O 0.21794(14) 0.55853(11) 0.05840(8) 0.0217(3) Uani 1 1 d .
C22 C 0.5747(2) 0.65950(17) 0.03200(11) 0.0210(4) Uani 1 1 d .
H22 H 0.6130 0.5777 0.0245 0.025 Uiso 1 1 calc R
C24 C 0.4153(2) 0.83160(16) 0.04964(11) 0.0218(4) Uani 1 1 d .
H24 H 0.3218 0.8906 0.0567 0.026 Uiso 1 1 calc R
C25 C 0.5658(2) 0.84760(17) 0.04650(11) 0.0231(4) Uani 1 1 d .
H25 H 0.5980 0.9203 0.0510 0.028 Uiso 1 1 calc R
N21 N 0.66296(18) 0.73934(13) 0.03561(9) 0.0216(3) Uani 1 1 d .
H21 H 0.7668 0.7252 0.0317 0.031(6) Uiso 1 1 calc R
N23 N 0.42430(17) 0.71286(13) 0.04057(9) 0.0199(3) Uani 1 1 d .
H23 H 0.3433 0.6782 0.0405 0.049(7) Uiso 1 1 calc R
C31 C 0.9414(2) -0.57452(15) 0.42949(10) 0.0163(4) Uani 1 1 d .
C32 C 1.0286(2) -0.48851(15) 0.37277(10) 0.0174(4) Uani 1 1 d .
H32A H 1.1016 -0.4616 0.4028 0.021 Uiso 1 1 calc R
H32B H 1.0935 -0.5328 0.3298 0.021 Uiso 1 1 calc R
C33 C 0.9242(2) -0.37843(15) 0.33406(11) 0.0193(4) Uani 1 1 d .
H33A H 0.8668 -0.3292 0.3763 0.023 Uiso 1 1 calc R
H33B H 0.8450 -0.4043 0.3076 0.023 Uiso 1 1 calc R
C34 C 1.0178(2) -0.30147(15) 0.27222(11) 0.0188(4) Uani 1 1 d .
H34A H 1.0994 -0.2778 0.2983 0.023 Uiso 1 1 calc R
H34B H 1.0724 -0.3499 0.2291 0.023 Uiso 1 1 calc R
C35 C 0.9140(2) -0.18890(16) 0.23531(11) 0.0207(4) Uani 1 1 d .
H35A H 0.8629 -0.1391 0.2784 0.025 Uiso 1 1 calc R
H35B H 0.8293 -0.2127 0.2116 0.025 Uiso 1 1 calc R
C36 C 1.0036(2) -0.11318(15) 0.17064(11) 0.0193(4) Uani 1 1 d .
H36A H 1.0914 -0.0918 0.1932 0.023 Uiso 1 1 calc R
H36B H 1.0497 -0.1607 0.1258 0.023 Uiso 1 1 calc R
C37 C 0.8958(2) 0.00073(16) 0.13912(11) 0.0207(4) Uani 1 1 d .
H37A H 0.8114 -0.0219 0.1146 0.025 Uiso 1 1 calc R
H37B H 0.8446 0.0445 0.1851 0.025 Uiso 1 1 calc R
C38 C 0.9760(2) 0.08434(15) 0.07844(10) 0.0170(4) Uani 1 1 d .
O31A O 0.79437(14) -0.55643(11) 0.43787(8) 0.0220(3) Uani 1 1 d .
O31B O 1.02722(14) -0.66445(11) 0.46585(7) 0.0217(3) Uani 1 1 d .
O38A O 1.11423(15) 0.06309(11) 0.05101(8) 0.0239(3) Uani 1 1 d .
O38B O 0.87816(14) 0.18596(11) 0.05842(8) 0.0225(3) Uani 1 1 d .
H38 H 0.9271 0.2311 0.0254 0.058(8) Uiso 1 1 calc R
C42 C 0.4339(2) -0.64631(16) 0.46753(11) 0.0209(4) Uani 1 1 d .
H42 H 0.3999 -0.5626 0.4699 0.025 Uiso 1 1 calc R
C44 C 0.5854(2) -0.82371(16) 0.45887(11) 0.0205(4) Uani 1 1 d .
H44 H 0.6762 -0.8856 0.4542 0.025 Uiso 1 1 calc R
C45 C 0.4328(2) -0.83596(16) 0.46488(11) 0.0218(4) Uani 1 1 d .
H45 H 0.3964 -0.9085 0.4652 0.026 Uiso 1 1 calc R
N41 N 0.34065(18) -0.72435(13) 0.47040(9) 0.0201(3) Uani 1 1 d .
H41 H 0.2368 -0.7075 0.4751 0.039(7) Uiso 1 1 calc R
N43 N 0.58284(17) -0.70411(13) 0.46082(9) 0.0197(3) Uani 1 1 d .
H43 H 0.6664 -0.6712 0.4581 0.036(6) Uiso 1 1 calc R
C51 C 0.5090(2) -0.07141(16) 0.28570(11) 0.0204(4) Uani 1 1 d .
C52 C 0.4971(2) -0.19519(15) 0.32581(11) 0.0201(4) Uani 1 1 d .
H52A H 0.4070 -0.1888 0.3687 0.024 Uiso 1 1 calc R
H52B H 0.5942 -0.2294 0.3516 0.024 Uiso 1 1 calc R
C53 C 0.4750(2) -0.28142(16) 0.27011(11) 0.0216(4) Uani 1 1 d .
H53A H 0.5685 -0.2938 0.2295 0.026 Uiso 1 1 calc R
H53B H 0.3814 -0.2461 0.2417 0.026 Uiso 1 1 calc R
C54 C 0.4528(2) -0.40198(16) 0.31652(11) 0.0207(4) Uani 1 1 d .
H54A H 0.3593 -0.3887 0.3571 0.025 Uiso 1 1 calc R
H54B H 0.5461 -0.4360 0.3454 0.025 Uiso 1 1 calc R
C55 C 0.4309(2) -0.49294(16) 0.26372(11) 0.0204(4) Uani 1 1 d .
H55A H 0.3922 -0.5604 0.2983 0.024 Uiso 1 1 calc R
H55B H 0.3494 -0.4544 0.2281 0.024 Uiso 1 1 calc R
C56 C 0.5821(2) -0.54191(16) 0.21263(11) 0.0218(4) Uani 1 1 d .
H56B H 0.6608 -0.5862 0.2483 0.026 Uiso 1 1 calc R
H56A H 0.6255 -0.4739 0.1814 0.026 Uiso 1 1 calc R
C57 C 0.5583(2) -0.62524(16) 0.15484(11) 0.0219(4) Uani 1 1 d .
H57A H 0.4640 -0.5874 0.1276 0.026 Uiso 1 1 calc R
H57B H 0.6507 -0.6339 0.1133 0.026 Uiso 1 1 calc R
C58 C 0.5377(2) -0.74801(16) 0.19391(11) 0.0213(4) Uani 1 1 d .
O51A O 0.55209(17) -0.00571(12) 0.33324(8) 0.0290(3) Uani 1 1 d .
H51 H 0.5550 0.0631 0.3091 0.088(11) Uiso 1 1 calc R
O51B O 0.47892(16) -0.03384(11) 0.21743(8) 0.0272(3) Uani 1 1 d .
O58B O 0.48337(16) -0.80933(11) 0.14767(8) 0.0251(3) Uani 1 1 d .
H58B H 0.4854 -0.8798 0.1699 0.038 Uiso 1 1 calc R
O58A O 0.57174(18) -0.78810(12) 0.26121(8) 0.0323(4) Uani 1 1 d .

loop_
_atom_site_aniso_label
_atom_site_aniso_U_11
_atom_site_aniso_U_22
_atom_site_aniso_U_33
_atom_site_aniso_U_23
_atom_site_aniso_U_13
_atom_site_aniso_U_12
C1 0.0196(10) 0.0149(8) 0.0182(9) -0.0011(7) -0.0048(7) -0.0038(7)
C2 0.0179(9) 0.0177(9) 0.0198(9) 0.0026(7) -0.0018(7) -0.0039(7)
C3 0.0192(10) 0.0180(9) 0.0208(9) 0.0032(7) -0.0022(7) -0.0044(7)
C4 0.0193(10) 0.0186(9) 0.0225(10) 0.0036(8) -0.0010(8) -0.0041(7)
C5 0.0189(9) 0.0176(9) 0.0203(9) 0.0022(7) -0.0022(7) -0.0045(7)
C6 0.0192(9) 0.0170(9) 0.0210(9) 0.0020(7) -0.0012(7) -0.0040(7)
C7 0.0168(9) 0.0159(9) 0.0187(9) 0.0002(7) -0.0017(7) -0.0037(7)
C8 0.0183(9) 0.0126(8) 0.0171(9) -0.0003(7) -0.0030(7) -0.0032(7)
O1A 0.0178(7) 0.0217(7) 0.0290(7) 0.0028(6) 0.0000(6) -0.0033(5)
O1B 0.0180(7) 0.0164(6) 0.0287(7) 0.0064(6) 0.0000(6) -0.0037(5)
O8A 0.0181(7) 0.0179(6) 0.0285(7) 0.0068(5) -0.0027(5) -0.0034(5)
O8B 0.0160(7) 0.0180(6) 0.0301(7) 0.0017(5) -0.0026(5) -0.0040(5)
C22 0.0200(10) 0.0214(9) 0.0213(10) -0.0003(8) -0.0016(8) -0.0048(8)
C24 0.0211(10) 0.0197(9) 0.0232(10) -0.0023(8) -0.0012(8) -0.0017(8)
C25 0.0237(10) 0.0209(9) 0.0256(10) -0.0025(8) -0.0022(8) -0.0070(8)
N21 0.0149(8) 0.0257(8) 0.0235(8) -0.0014(7) -0.0014(6) -0.0044(7)
N23 0.0171(8) 0.0206(8) 0.0218(8) 0.0010(6) -0.0026(6) -0.0054(6)
C31 0.0174(9) 0.0134(8) 0.0182(9) -0.0008(7) -0.0021(7) -0.0038(7)
C32 0.0159(9) 0.0172(9) 0.0191(9) 0.0003(7) -0.0006(7) -0.0059(7)
C33 0.0183(9) 0.0161(9) 0.0225(10) 0.0025(7) -0.0020(7) -0.0044(7)
C34 0.0184(9) 0.0164(9) 0.0204(9) 0.0022(7) -0.0017(7) -0.0042(7)
C35 0.0188(10) 0.0186(9) 0.0227(10) 0.0033(8) -0.0012(8) -0.0041(7)
C36 0.0197(10) 0.0163(9) 0.0207(9) 0.0011(7) -0.0001(7) -0.0044(7)
C37 0.0185(10) 0.0193(9) 0.0235(10) 0.0016(8) -0.0018(8) -0.0047(8)
C38 0.0192(10) 0.0148(8) 0.0174(9) -0.0008(7) -0.0035(7) -0.0040(7)
O31A 0.0150(7) 0.0190(6) 0.0305(7) 0.0033(5) -0.0028(5) -0.0044(5)
O31B 0.0178(7) 0.0172(6) 0.0280(7) 0.0063(5) -0.0041(5) -0.0038(5)
O38A 0.0185(7) 0.0204(7) 0.0292(7) 0.0045(6) 0.0008(6) -0.0028(5)
O38B 0.0189(7) 0.0170(6) 0.0277(7) 0.0063(6) 0.0002(6) -0.0027(5)
C42 0.0196(10) 0.0190(9) 0.0232(10) -0.0023(8) -0.0009(8) -0.0029(8)
C44 0.0199(10) 0.0180(9) 0.0231(10) -0.0025(8) -0.0019(8) -0.0028(7)
C45 0.0215(10) 0.0195(9) 0.0247(10) -0.0023(8) -0.0013(8) -0.0060(8)
N41 0.0139(8) 0.0237(8) 0.0224(8) -0.0011(7) -0.0011(6) -0.0050(6)
N43 0.0155(8) 0.0202(8) 0.0232(8) 0.0006(6) -0.0022(6) -0.0054(6)
C51 0.0178(9) 0.0188(9) 0.0249(10) -0.0059(8) -0.0011(8) -0.0028(7)
C52 0.0200(10) 0.0182(9) 0.0212(9) -0.0016(7) -0.0013(7) -0.0030(7)
C53 0.0242(10) 0.0166(9) 0.0242(10) -0.0009(8) -0.0018(8) -0.0057(8)
C54 0.0207(10) 0.0186(9) 0.0236(10) -0.0011(8) -0.0006(8) -0.0074(7)
C55 0.0175(9) 0.0190(9) 0.0247(10) -0.0011(8) -0.0012(7) -0.0055(7)
C56 0.0179(9) 0.0178(9) 0.0291(10) 0.0005(8) -0.0024(8) -0.0050(7)
C57 0.0217(10) 0.0186(9) 0.0247(10) -0.0007(8) 0.0016(8) -0.0063(8)
C58 0.0186(10) 0.0200(9) 0.0245(10) -0.0049(8) 0.0003(8) -0.0027(7)
O51A 0.0435(9) 0.0196(7) 0.0274(8) -0.0019(6) -0.0094(6) -0.0112(6)
O51B 0.0377(8) 0.0204(7) 0.0255(8) -0.0009(6) -0.0065(6) -0.0096(6)
O58B 0.0328(8) 0.0179(7) 0.0265(7) -0.0005(6) -0.0057(6) -0.0088(6)
O58A 0.0520(10) 0.0208(7) 0.0278(8) 0.0009(6) -0.0125(7) -0.0125(6)

loop_
_atom_type_symbol
_atom_type_description
_atom_type_scat_dispersion_real
_atom_type_scat_dispersion_imag
_atom_type_scat_source
C C 0.0033 0.0016 'International Tables Vol C Tables 4.2.6.8 and 6.1.1.4'
H H 0.0000 0.0000 'International Tables Vol C Tables 4.2.6.8 and 6.1.1.4'
N N 0.0061 0.0033 'International Tables Vol C Tables 4.2.6.8 and 6.1.1.4'
O O 0.0106 0.0060 'International Tables Vol C Tables 4.2.6.8 and 6.1.1.4'

loop_
_geom_angle_atom_site_label_1
_geom_angle_atom_site_label_2
_geom_angle_atom_site_label_3
_geom_angle
O1A C1 O1B 123.68(16)
O1A C1 C2 124.93(15)
O1B C1 C2 111.39(15)
C1 C2 C3 115.38(15)
C1 C2 H2A 108.4
C3 C2 H2A 108.4
C1 C2 H2B 108.4
C3 C2 H2B 108.4
H2A C2 H2B 107.5
C2 C3 C4 111.22(14)
C2 C3 H3A 109.4
C4 C3 H3A 109.4
C2 C3 H3B 109.4
C4 C3 H3B 109.4
H3A C3 H3B 108.0
C5 C4 C3 113.13(15)
C5 C4 H4A 109.0
C3 C4 H4A 109.0
C5 C4 H4B 109.0
C3 C4 H4B 109.0
H4A C4 H4B 107.8
C4 C5 C6 113.48(15)
C4 C5 H5A 108.9
C6 C5 H5A 108.9
C4 C5 H5B 108.9
C6 C5 H5B 108.9
H5A C5 H5B 107.7
C7 C6 C5 111.86(15)
C7 C6 H6A 109.2
C5 C6 H6A 109.2
C7 C6 H6B 109.2
C5 C6 H6B 109.2
H6A C6 H6B 107.9
C8 C7 C6 116.36(14)
C8 C7 H7A 108.2
C6 C7 H7A 108.2
C8 C7 H7B 108.2
C6 C7 H7B 108.2
H7A C7 H7B 107.4
O8B C8 O8A 123.37(15)
O8B C8 C7 120.64(15)
O8A C8 C7 115.98(15)
C1 O1B H1 109.5
N23 C22 N21 108.62(16)
N23 C22 H22 125.7
N21 C22 H22 125.7
C25 C24 N23 106.53(16)
C25 C24 H24 126.7
N23 C24 H24 126.7
C24 C25 N21 107.19(16)
C24 C25 H25 126.4
N21 C25 H25 126.4
C22 N21 C25 108.77(15)
C22 N21 H21 125.6
C25 N21 H21 125.6
C22 N23 C24 108.88(15)
C22 N23 H23 125.6
C24 N23 H23 125.6
O31A C31 O31B 123.46(15)
O31A C31 C32 120.24(15)
O31B C31 C32 116.29(15)
C33 C32 C31 115.33(14)
C33 C32 H32A 108.4
C31 C32 H32A 108.4
C33 C32 H32B 108.4
C31 C32 H32B 108.4
H32A C32 H32B 107.5
C32 C33 C34 112.73(14)
C32 C33 H33A 109.0
C34 C33 H33A 109.0
C32 C33 H33B 109.0
C34 C33 H33B 109.0
H33A C33 H33B 107.8
C35 C34 C33 112.78(15)
C35 C34 H34A 109.0
C33 C34 H34A 109.0
C35 C34 H34B 109.0
C33 C34 H34B 109.0
H34A C34 H34B 107.8
C34 C35 C36 113.80(15)
C34 C35 H35A 108.8
C36 C35 H35A 108.8
C34 C35 H35B 108.8
C36 C35 H35B 108.8
H35A C35 H35B 107.7
C37 C36 C35 111.37(15)
C37 C36 H36A 109.4
C35 C36 H36A 109.4
C37 C36 H36B 109.4
C35 C36 H36B 109.4
H36A C36 H36B 108.0
C38 C37 C36 115.08(15)
C38 C37 H37A 108.5
C36 C37 H37A 108.5
C38 C37 H37B 108.5
C36 C37 H37B 108.5
H37A C37 H37B 107.5
O38A C38 O38B 123.34(15)
O38A C38 C37 124.72(15)
O38B C38 C37 111.93(15)
C38 O38B H38 109.5
N41 C42 N43 108.74(16)
N41 C42 H42 125.6
N43 C42 H42 125.6
C45 C44 N43 106.46(16)
C45 C44 H44 126.8
N43 C44 H44 126.8
C44 C45 N41 107.35(16)
C44 C45 H45 126.3
N41 C45 H45 126.3
C42 N41 C45 108.60(15)
C42 N41 H41 125.7
C45 N41 H41 125.7
C42 N43 C44 108.85(15)
C42 N43 H43 125.6
C44 N43 H43 125.6
O51B C51 O51A 123.20(16)
O51B C51 C52 124.35(16)
O51A C51 C52 112.43(16)
C51 C52 C53 114.69(15)
C51 C52 H52A 108.6
C53 C52 H52A 108.6
C51 C52 H52B 108.6
C53 C52 H52B 108.6
H52A C52 H52B 107.6
C52 C53 C54 111.21(15)
C52 C53 H53A 109.4
C54 C53 H53A 109.4
C52 C53 H53B 109.4
C54 C53 H53B 109.4
H53A C53 H53B 108.0
C53 C54 C55 113.73(15)
C53 C54 H54A 108.8
C55 C54 H54A 108.8
C53 C54 H54B 108.8
C55 C54 H54B 108.8
H54A C54 H54B 107.7
C56 C55 C54 113.03(15)
C56 C55 H55A 109.0
C54 C55 H55A 109.0
C56 C55 H55B 109.0
C54 C55 H55B 109.0
H55A C55 H55B 107.8
C55 C56 C57 113.31(15)
C55 C56 H56B 108.9
C57 C56 H56B 108.9
C55 C56 H56A 108.9
C57 C56 H56A 108.9
H56B C56 H56A 107.7
C58 C57 C56 114.33(15)
C58 C57 H57A 108.7
C56 C57 H57A 108.7
C58 C57 H57B 108.7
C56 C57 H57B 108.7
H57A C57 H57B 107.6
O58A C58 O58B 123.30(17)
O58A C58 C57 123.18(17)
O58B C58 C57 113.49(16)
C51 O51A H51 109.5
C58 O58B H58B 109.5

loop_
_geom_bond_atom_site_label_1
_geom_bond_atom_site_label_2
_geom_bond_distance
C1 O1A 1.212(2)
C1 O1B 1.328(2)
C1 C2 1.508(2)
C2 C3 1.517(2)
C2 H2A 0.9900
C2 H2B 0.9900
C3 C4 1.531(2)
C3 H3A 0.9900
C3 H3B 0.9900
C4 C5 1.524(2)
C4 H4A 0.9900
C4 H4B 0.9900
C5 C6 1.527(2)
C5 H5A 0.9900
C5 H5B 0.9900
C6 C7 1.522(2)
C6 H6A 0.9900
C6 H6B 0.9900
C7 C8 1.520(2)
C7 H7A 0.9900
C7 H7B 0.9900
C8 O8B 1.249(2)
C8 O8A 1.277(2)
O1B H1 0.8400
C22 N23 1.323(2)
C22 N21 1.326(2)
C22 H22 0.9500
C24 C25 1.354(3)
C24 N23 1.379(2)
C24 H24 0.9500
C25 N21 1.371(2)
C25 H25 0.9500
N21 H21 0.8800
N23 H23 0.8800
C31 O31A 1.246(2)
C31 O31B 1.278(2)
C31 C32 1.520(2)
C32 C33 1.519(2)
C32 H32A 0.9900
C32 H32B 0.9900
C33 C34 1.528(2)
C33 H33A 0.9900
C33 H33B 0.9900
C34 C35 1.524(2)
C34 H34A 0.9900
C34 H34B 0.9900
C35 C36 1.528(2)
C35 H35A 0.9900
C35 H35B 0.9900
C36 C37 1.520(2)
C36 H36A 0.9900
C36 H36B 0.9900
C37 C38 1.504(2)
C37 H37A 0.9900
C37 H37B 0.9900
C38 O38A 1.216(2)
C38 O38B 1.326(2)
O38B H38 0.8400
C42 N41 1.321(2)
C42 N43 1.327(2)
C42 H42 0.9500
C44 C45 1.354(3)
C44 N43 1.374(2)
C44 H44 0.9500
C45 N41 1.372(2)
C45 H45 0.9500
N41 H41 0.8800
N43 H43 0.8800
C51 O51B 1.222(2)
C51 O51A 1.319(2)
C51 C52 1.502(2)
C52 C53 1.520(3)
C52 H52A 0.9900
C52 H52B 0.9900
C53 C54 1.526(2)
C53 H53A 0.9900
C53 H53B 0.9900
C54 C55 1.527(2)
C54 H54A 0.9900
C54 H54B 0.9900
C55 C56 1.520(3)
C55 H55A 0.9900
C55 H55B 0.9900
C56 C57 1.527(3)
C56 H56B 0.9900
C56 H56A 0.9900
C57 C58 1.504(2)
C57 H57A 0.9900
C57 H57B 0.9900
C58 O58A 1.222(2)
C58 O58B 1.319(2)
O51A H51 0.8400
O58B H58B 0.8400

loop_
_geom_hbond_atom_site_label_D
_geom_hbond_atom_site_label_H
_geom_hbond_atom_site_label_A
_geom_hbond_distance_DH
_geom_hbond_distance_HA
_geom_hbond_distance_DA
_geom_hbond_angle_DHA
_geom_hbond_site_symmetry_A
N23 H23 O8B 0.88 1.89 2.7356(19) 159.7 .
N43 H43 O31A 0.88 1.86 2.7079(19) 160.2 .
O1B H1 O31B 0.84 1.73 2.5648(17) 175.5 2_646
N21 H21 O8A 0.88 1.86 2.728(2) 168.2 1_655
O38B H38 O8A 0.84 1.71 2.5513(17) 175.2 2_665
N41 H41 O31B 0.88 1.81 2.6838(19) 169.9 1_455
O51A H51 O58A 0.84 1.81 2.6469(18) 176.0 1_565
O58B H58B O51B 0.84 1.84 2.6830(17) 176.9 1_545
